data_4060872
loop_
_publ_author_name
'Dubs, Christian'
'Yamamoto, Toshiki'
'Inagaki, Akiko'
'Akita, Munetaka'

_publ_section_title
;
 Synthesis of a Library of Iridium-Containing Dinuclear Complexes with
 Bridging PNNN and PNNP Ligands (BL), [LM(\m-BL)M'L']BF4.
 2. Preparation, Basic Coordination Properties, and Reactivity of the
 Carbonyl Complexes
;
_journal_coden_ASTM ORGND7
_journal_issue 6
_journal_name_full Organometallics
_journal_page_first 1359
_journal_page_last 1367
_journal_paper_doi 10.1021/om050897e
_journal_volume 25
_journal_year 2006
_chemical_formula_moiety 'C39 H45 B Cl4 F4 Ir N3 P Rh '
_chemical_formula_sum 'C39 H45 B Cl4 F4 Ir N3 P Rh'
_chemical_formula_weight 1110.52
_space_group_IT_number 2
_symmetry_cell_setting triclinic
_symmetry_Int_Tables_number 2
_symmetry_space_group_name_Hall '-P 1'
_symmetry_space_group_name_H-M 'P -1'
_cell_angle_alpha 99.43(1)
_cell_angle_beta 103.25(2)
_cell_angle_gamma 91.89(2)
_cell_formula_units_Z 2
_cell_length_a 12.795(3)
_cell_length_b 13.033(4)
_cell_length_c 14.044(5)
_cell_measurement_temperature 213
_cell_volume 2242(1)
_diffrn_ambient_temperature 213
_exptl_crystal_density_diffrn 1.644
_cod_duplicate_entry 4074801
_cod_original_formula_sum 'C39 H45 B Cl4 F4 Ir N3 P Rh '
_cod_database_code 4060872

loop_
_symmetry_equiv_pos_as_xyz
x,y,z
-x,-y,-z

loop_
_atom_site_label
_atom_site_type_symbol
_atom_site_fract_x
_atom_site_fract_y
_atom_site_fract_z
_atom_site_U_iso_or_equiv
_atom_site_adp_type
_atom_site_occupancy
_atom_site_calc_flag
_atom_site_refinement_flags
_atom_site_disorder_assembly
_atom_site_disorder_group
Ir(1) Ir 0.42686(3) 0.95162(4) 0.72972(3) 0.0471(2) Uani 1.00 d . . .
Rh(1) Rh 0.22910(6) 1.17136(6) 0.56780(5) 0.0348(2) Uani 1.00 d . . .
Cl(1) Cl 0.682(1) 0.347(1) 0.526(1) 0.23478(7) Uiso 1.00 d . . .
Cl(2) Cl 0.8724(5) 0.4137(5) 0.4886(5) 0.11469(2) Uiso 1.00 d . . .
Cl(3) Cl 0.397(1) 0.4021(10) 0.1562(10) 0.13351(5) Uiso 0.60 d P . .
Cl(3A) Cl 0.246(2) 0.420(2) 0.052(2) 0.2078(1) Uiso 0.40 d P . .
Cl(4) Cl 0.408(1) 0.425(1) 0.349(1) 0.16167(6) Uiso 0.60 d P . .
Cl(4A) Cl -0.036(1) 0.245(1) -0.123(1) 0.10110(5) Uiso 0.40 d P . .
P(1) P 0.3283(2) 0.8682(2) 0.8159(2) 0.0409(6) Uani 1.00 d . . .
F(1) F 0.031(1) 1.4725(10) 0.202(1) 0.150(6) Uani 1.00 d . . .
F(2) F 0.119(1) 1.343(2) 0.253(2) 0.23(1) Uani 1.00 d . . .
F(3) F -0.031(1) 1.373(1) 0.297(1) 0.158(7) Uani 1.00 d . . .
F(4) F -0.029(2) 1.297(1) 0.157(1) 0.184(9) Uani 1.00 d . . .
N(1) N 0.2691(8) 0.9593(8) 0.6482(7) 0.047(2) Uani 1.00 d . . .
N(2) N 0.2376(7) 1.0121(7) 0.5742(7) 0.042(2) Uani 1.00 d . . .
N(3) N 0.1368(7) 1.0992(8) 0.4248(6) 0.041(2) Uani 1.00 d . . .
C(01A) C 0.243(1) 1.226(1) 0.7227(9) 0.061(3) Uani 1.00 d . . .
C(01B) C 0.5789(9) 0.998(1) 0.8318(9) 0.054(3) Uani 1.00 d . . .
C(02A) C 0.348(1) 1.230(1) 0.7043(9) 0.056(3) Uani 1.00 d . . .
C(02B) C 0.579(1) 0.889(1) 0.7844(10) 0.057(3) Uani 1.00 d . . .
C(03A) C 0.409(1) 1.326(1) 0.698(2) 0.092(6) Uani 1.00 d . . .
C(03B) C 0.640(1) 0.859(1) 0.708(1) 0.066(4) Uani 1.00 d . . .
C(04A) C 0.368(2) 1.372(2) 0.608(1) 0.117(9) Uani 1.00 d . . .
C(04B) C 0.567(1) 0.848(2) 0.601(1) 0.078(5) Uani 1.00 d . . .
C(05A) C 0.267(2) 1.3206(10) 0.537(1) 0.070(4) Uani 1.00 d . . .
C(05B) C 0.483(1) 0.928(1) 0.5928(8) 0.059(3) Uani 1.00 d . . .
C(06A) C 0.165(1) 1.322(1) 0.555(1) 0.070(4) Uani 1.00 d . . .
C(06B) C 0.505(1) 1.036(1) 0.6349(9) 0.056(3) Uani 1.00 d . . .
C(07A) C 0.150(3) 1.378(2) 0.653(2) 0.15(1) Uani 1.00 d . . .
C(07B) C 0.613(1) 1.089(1) 0.693(1) 0.073(4) Uani 1.00 d . . .
C(08A) C 0.181(2) 1.324(1) 0.739(1) 0.087(6) Uani 1.00 d . . .
C(08B) C 0.637(2) 1.090(1) 0.801(1) 0.080(5) Uani 1.00 d . . .
C(11) C 0.2018(8) 0.8748(9) 0.6332(8) 0.042(2) Uani 1.00 d . . .
C(12) C 0.1266(10) 0.8702(10) 0.5483(8) 0.048(3) Uani 1.00 d . . .
C(13) C 0.1503(8) 0.9581(9) 0.5139(7) 0.041(2) Uani 1.00 d . . .
C(14) C 0.2204(10) 0.8034(10) 0.7110(9) 0.049(3) Uani 1.00 d . . .
C(21) C 0.1050(9) 1.0006(9) 0.4223(8) 0.043(2) Uani 1.00 d . . .
C(22) C 0.029(1) 0.946(1) 0.3399(10) 0.057(3) Uani 1.00 d . . .
C(23) C -0.001(1) 0.992(1) 0.2592(9) 0.060(3) Uani 1.00 d . . .
C(24) C 0.035(1) 1.089(1) 0.2615(9) 0.055(3) Uani 1.00 d . . .
C(25) C 0.101(1) 1.1429(10) 0.3453(8) 0.050(3) Uani 1.00 d . . .
C(31) C 0.3737(9) 0.7653(9) 0.8878(8) 0.046(2) Uani 1.00 d . . .
C(32) C 0.466(1) 0.7936(10) 0.9660(9) 0.051(3) Uani 1.00 d . . .
C(33) C 0.497(1) 0.723(1) 1.0275(10) 0.061(3) Uani 1.00 d . . .
C(34) C 0.443(1) 0.629(1) 1.014(1) 0.066(4) Uani 1.00 d . . .
C(35) C 0.352(2) 0.599(1) 0.931(1) 0.079(5) Uani 1.00 d . . .
C(36) C 0.318(1) 0.670(1) 0.872(1) 0.064(3) Uani 1.00 d . . .
C(41) C 0.2618(9) 0.9529(9) 0.8974(8) 0.043(2) Uani 1.00 d . . .
C(42) C 0.2846(9) 1.0580(10) 0.9111(9) 0.047(3) Uani 1.00 d . . .
C(43) C 0.235(1) 1.126(1) 0.972(1) 0.060(3) Uani 1.00 d . . .
C(44) C 0.164(1) 1.087(1) 1.022(1) 0.065(4) Uani 1.00 d . . .
C(45) C 0.144(1) 0.978(1) 1.005(1) 0.067(4) Uani 1.00 d . . .
C(46) C 0.1927(9) 0.9146(10) 0.9470(8) 0.046(2) Uani 1.00 d . . .
C(51) C 0.813(3) 0.414(2) 0.579(2) 0.1421(1) Uiso 1.00 d . . .
C(52) C 0.319(3) 0.453(3) 0.227(3) 0.1087(1) Uiso 0.60 d P . .
C(52A) C 0.110(2) 0.379(2) -0.016(2) 0.02823(5) Uiso 0.40 d P . .
B(1) B 0.021(2) 1.377(2) 0.229(2) 0.097(8) Uani 1.00 d . . .
H(1) H 0.2297 1.1737 0.7592 0.0679 Uiso 1.00 calc . . .
H(2) H 0.3929 1.1784 0.7307 0.0699 Uiso 1.00 calc . . .
H(3) H 0.4037 1.3796 0.7481 0.1136 Uiso 1.00 calc . . .
H(4) H 0.4804 1.3121 0.6978 0.1136 Uiso 1.00 calc . . .
H(5) H 0.3630 1.4402 0.6279 0.1282 Uiso 1.00 calc . . .
H(6) H 0.4291 1.3632 0.5735 0.1282 Uiso 1.00 calc . . .
H(7) H 0.2709 1.3178 0.4691 0.0785 Uiso 1.00 calc . . .
H(8) H 0.1069 1.3201 0.4982 0.0877 Uiso 1.00 calc . . .
H(9) H 0.1638 1.4408 0.6644 0.1672 Uiso 1.00 calc . . .
H(10) H 0.0602 1.3665 0.6389 0.1672 Uiso 1.00 calc . . .
H(11) H 0.1190 1.3039 0.7634 0.1023 Uiso 1.00 calc . . .
H(12) H 0.2242 1.3755 0.7870 0.1023 Uiso 1.00 calc . . .
H(13) H 0.5782 1.0074 0.9007 0.0619 Uiso 1.00 calc . . .
H(14) H 0.5801 0.8379 0.8283 0.0687 Uiso 1.00 calc . . .
H(15) H 0.6957 0.9187 0.7142 0.0832 Uiso 1.00 calc . . .
H(16) H 0.6779 0.8007 0.7154 0.0832 Uiso 1.00 calc . . .
H(17) H 0.6122 0.8545 0.5572 0.0919 Uiso 1.00 calc . . .
H(18) H 0.5340 0.7802 0.5883 0.0919 Uiso 1.00 calc . . .
H(19) H 0.4293 0.9127 0.5338 0.0709 Uiso 1.00 calc . . .
H(20) H 0.4596 1.0805 0.6003 0.0704 Uiso 1.00 calc . . .
H(21) H 0.6672 1.0488 0.6652 0.1020 Uiso 1.00 calc . . .
H(22) H 0.6188 1.1562 0.6787 0.1020 Uiso 1.00 calc . . .
H(23) H 0.6137 1.1523 0.8331 0.0949 Uiso 1.00 calc . . .
H(24) H 0.7127 1.0878 0.8280 0.0949 Uiso 1.00 calc . . .
H(25) H 0.0692 0.8180 0.5195 0.0566 Uiso 1.00 calc . . .
H(26) H 0.2433 0.7383 0.6820 0.0566 Uiso 1.00 calc . . .
H(27) H 0.1574 0.7908 0.7315 0.0566 Uiso 1.00 calc . . .
H(28) H 0.0071 0.8754 0.3381 0.0658 Uiso 1.00 calc . . .
H(29) H -0.0477 0.9532 0.2012 0.0730 Uiso 1.00 calc . . .
H(30) H 0.0102 1.1205 0.2034 0.0706 Uiso 1.00 calc . . .
H(31) H 0.1283 1.2149 0.3496 0.0582 Uiso 1.00 calc . . .
H(32) H 0.5045 0.8581 0.9785 0.0615 Uiso 1.00 calc . . .
H(33) H 0.5642 0.7379 1.0783 0.0686 Uiso 1.00 calc . . .
H(34) H 0.4656 0.5822 1.0570 0.0845 Uiso 1.00 calc . . .
H(35) H 0.3145 0.5347 0.9248 0.0852 Uiso 1.00 calc . . .
H(36) H 0.2551 0.6519 0.8196 0.0822 Uiso 1.00 calc . . .
H(37) H 0.3352 1.0838 0.8789 0.0567 Uiso 1.00 calc . . .
H(38) H 0.2470 1.2016 0.9773 0.0751 Uiso 1.00 calc . . .
H(39) H 0.1342 1.1289 1.0695 0.0762 Uiso 1.00 calc . . .
H(40) H 0.0902 0.9516 1.0339 0.0777 Uiso 1.00 calc . . .
H(41) H 0.1771 0.8401 0.9388 0.0584 Uiso 1.00 calc . . .

loop_
_atom_site_aniso_label
_atom_site_aniso_U_11
_atom_site_aniso_U_22
_atom_site_aniso_U_33
_atom_site_aniso_U_12
_atom_site_aniso_U_13
_atom_site_aniso_U_23
Ir(1) 0.0405(3) 0.0658(3) 0.0390(3) 0.0027(2) 0.0109(2) 0.0188(2)
Rh(1) 0.0338(4) 0.0423(4) 0.0299(4) 0.0009(3) 0.0069(3) 0.0119(3)
P(1) 0.039(1) 0.051(2) 0.036(1) 0.002(1) 0.010(1) 0.017(1)
F(1) 0.20(2) 0.087(8) 0.18(1) -0.007(9) 0.05(1) 0.072(9)
F(2) 0.11(1) 0.29(3) 0.34(3) 0.06(1) 0.02(2) 0.23(2)
F(3) 0.19(2) 0.15(1) 0.17(1) -0.01(1) 0.11(1) 0.03(1)
F(4) 0.23(2) 0.12(1) 0.16(1) -0.06(1) -0.05(1) 0.05(1)
N(1) 0.041(5) 0.059(6) 0.048(5) -0.001(4) 0.016(4) 0.025(4)
N(2) 0.041(5) 0.048(5) 0.038(4) -0.004(4) 0.005(4) 0.017(4)
N(3) 0.031(4) 0.061(6) 0.033(4) 0.006(4) 0.003(4) 0.017(4)
C(01A) 0.077(9) 0.076(9) 0.031(5) 0.004(7) 0.012(6) 0.009(6)
C(01B) 0.036(6) 0.082(9) 0.043(6) -0.011(6) 0.005(5) 0.018(6)
C(02A) 0.055(7) 0.067(8) 0.036(5) -0.007(6) -0.012(5) 0.015(5)
C(02B) 0.049(7) 0.077(9) 0.056(7) 0.018(6) 0.022(6) 0.031(7)
C(03A) 0.07(1) 0.065(10) 0.12(1) -0.022(8) -0.02(1) 0.026(10)
C(03B) 0.055(8) 0.10(1) 0.062(8) 0.027(7) 0.027(7) 0.034(8)
C(04A) 0.16(2) 0.09(1) 0.08(1) -0.08(1) -0.01(1) 0.04(1)
C(04B) 0.067(9) 0.13(1) 0.056(8) 0.020(9) 0.040(8) 0.021(9)
C(05A) 0.11(1) 0.037(6) 0.056(7) -0.007(7) 0.009(8) 0.023(6)
C(05B) 0.063(8) 0.10(1) 0.029(5) 0.015(7) 0.027(5) 0.022(6)
C(06A) 0.10(1) 0.053(8) 0.064(8) 0.045(8) 0.022(9) 0.027(6)
C(06B) 0.052(7) 0.084(9) 0.054(7) 0.009(6) 0.032(6) 0.046(7)
C(07A) 0.25(3) 0.16(2) 0.07(1) 0.15(2) 0.04(2) 0.01(1)
C(07B) 0.059(8) 0.09(1) 0.075(9) -0.024(8) 0.018(7) 0.038(8)
C(08A) 0.14(2) 0.066(10) 0.069(10) 0.03(1) 0.05(1) 0.006(8)
C(08B) 0.09(1) 0.08(1) 0.059(8) -0.029(9) -0.007(8) 0.028(8)
C(11) 0.027(5) 0.052(6) 0.044(5) 0.001(4) 0.000(4) 0.015(5)
C(12) 0.052(7) 0.056(7) 0.034(5) -0.004(5) 0.009(5) 0.007(5)
C(13) 0.033(5) 0.059(7) 0.033(5) 0.012(4) 0.004(4) 0.012(5)
C(14) 0.043(6) 0.050(6) 0.053(6) 0.000(5) 0.004(5) 0.018(5)
C(21) 0.040(6) 0.057(7) 0.035(5) 0.010(5) 0.009(5) 0.012(5)
C(22) 0.059(8) 0.059(7) 0.049(7) 0.000(6) 0.005(6) 0.013(6)
C(23) 0.050(7) 0.078(9) 0.044(6) 0.005(6) -0.008(6) 0.012(6)
C(24) 0.041(6) 0.080(9) 0.042(6) 0.008(6) 0.001(5) 0.023(6)
C(25) 0.058(7) 0.060(7) 0.034(5) 0.004(5) 0.012(5) 0.017(5)
C(31) 0.043(6) 0.053(6) 0.042(5) 0.007(5) 0.008(5) 0.013(5)
C(32) 0.048(7) 0.057(7) 0.045(6) -0.003(5) -0.002(5) 0.019(5)
C(33) 0.072(9) 0.071(9) 0.045(6) 0.014(7) 0.007(6) 0.029(6)
C(34) 0.08(1) 0.059(8) 0.062(8) 0.005(7) 0.006(7) 0.029(7)
C(35) 0.10(1) 0.062(9) 0.069(9) -0.020(8) 0.007(9) 0.024(7)
C(36) 0.059(8) 0.062(8) 0.070(9) 0.001(6) 0.005(7) 0.017(7)
C(41) 0.037(6) 0.056(7) 0.034(5) 0.008(5) -0.001(4) 0.016(5)
C(42) 0.033(5) 0.064(7) 0.042(6) -0.001(5) 0.004(5) 0.016(5)
C(43) 0.059(8) 0.059(8) 0.056(7) 0.002(6) 0.004(6) 0.010(6)
C(44) 0.046(7) 0.09(1) 0.053(7) 0.015(7) 0.007(6) -0.001(7)
C(45) 0.051(8) 0.10(1) 0.063(8) 0.010(7) 0.020(7) 0.043(8)
C(46) 0.041(6) 0.058(7) 0.042(5) 0.004(5) 0.012(5) 0.018(5)
B(1) 0.08(1) 0.10(2) 0.11(2) -0.03(1) -0.02(1) 0.06(1)

loop_
_geom_bond_atom_site_label_1
_geom_bond_atom_site_label_2
_geom_bond_distance
_geom_bond_site_symmetry_1
_geom_bond_site_symmetry_2
_geom_bond_publ_flag
Ir(1) P(1) 2.297(3) . . yes
Ir(1) N(1) 2.095(9) . . yes
Ir(1) C(01B) 2.14(1) . . yes
Ir(1) C(02B) 2.17(1) . . yes
Ir(1) C(05B) 2.19(1) . . yes
Ir(1) C(06B) 2.24(2) . . yes
Rh(1) N(2) 2.098(10) . . yes
Rh(1) N(3) 2.129(8) . . yes
Rh(1) C(01A) 2.14(1) . . yes
Rh(1) C(02A) 2.17(1) . . yes
Rh(1) C(05A) 2.13(1) . . yes
Rh(1) C(06A) 2.16(2) . . yes
Cl(1) C(51) 1.80(3) . . yes
Cl(2) C(51) 1.62(4) . . yes
Cl(3) Cl(3A) 2.19(3) . . yes
Cl(3) C(52) 1.64(5) . . yes
Cl(3A) C(52A) 1.79(3) . . yes
Cl(4) C(52) 1.94(4) . . yes
Cl(4A) C(52A) 2.54(2) . . yes
P(1) C(14) 1.84(1) . . yes
P(1) C(31) 1.84(1) . . yes
P(1) C(41) 1.83(1) . . yes
F(1) B(1) 1.37(3) . . yes
F(2) B(1) 1.33(3) . . yes
F(3) B(1) 1.29(4) . . yes
F(4) B(1) 1.35(3) . . yes
N(1) N(2) 1.33(1) . . yes
N(1) C(11) 1.33(1) . . yes
N(2) C(13) 1.33(1) . . yes
N(3) C(21) 1.33(2) . . yes
N(3) C(25) 1.33(2) . . yes
C(01A) C(02A) 1.42(2) . . yes
C(01A) C(08A) 1.54(2) . . yes
C(01B) C(02B) 1.46(2) . . yes
C(01B) C(08B) 1.57(2) . . yes
C(02A) C(03A) 1.47(2) . . yes
C(02B) C(03B) 1.47(2) . . yes
C(03A) C(04A) 1.48(3) . . yes
C(03B) C(04B) 1.56(2) . . yes
C(04A) C(05A) 1.50(3) . . yes
C(04B) C(05B) 1.51(2) . . yes
C(05A) C(06A) 1.38(3) . . yes
C(05B) C(06B) 1.43(2) . . yes
C(06A) C(07A) 1.51(3) . . yes
C(06B) C(07B) 1.50(2) . . yes
C(07A) C(08A) 1.48(3) . . yes
C(07B) C(08B) 1.47(2) . . yes
C(11) C(12) 1.34(1) . . yes
C(11) C(14) 1.53(2) . . yes
C(12) C(13) 1.37(2) . . yes
C(13) C(21) 1.49(2) . . yes
C(21) C(22) 1.40(2) . . yes
C(22) C(23) 1.35(2) . . yes
C(23) C(24) 1.33(2) . . yes
C(24) C(25) 1.35(2) . . yes
C(31) C(32) 1.41(1) . . yes
C(31) C(36) 1.37(2) . . yes
C(32) C(33) 1.37(2) . . yes
C(33) C(34) 1.35(2) . . yes
C(34) C(35) 1.43(2) . . yes
C(35) C(36) 1.36(2) . . yes
C(41) C(42) 1.36(2) . . yes
C(41) C(46) 1.37(2) . . yes
C(42) C(43) 1.39(2) . . yes
C(43) C(44) 1.40(2) . . yes
C(44) C(45) 1.41(2) . . yes
C(45) C(46) 1.33(2) . . yes
